data_2212271
loop_
_publ_author_name
'Jun-Xia Li'
'Yi-Min Jiang'
'Jian-Ge Wang'

_publ_section_title
<i>catena</i>-Poly[[(thiocyanato-\k<i>N</i>)copper(II)]-\m~3~-[2-(2-pyridylmethylamino)ethanesulfonato-\k^5^<i>N</i>,<i>N</i>',<i>O</i>:<i>O</i>':<i>O</i>'']]
_journal_coeditor_code KP2075
_journal_issue 2
_journal_name_full 'Acta Crystallographica Section E'
_journal_page_first m601
_journal_page_last m603
_journal_paper_doi 10.1107/S1600536807003303
_journal_volume 63
_journal_year 2007
_chemical_formula_iupac '[Cu (C8 H11 N2 O3 S) (N C S)]'
_chemical_formula_moiety 'C9 H11 Cu N3 O3 S2'
_chemical_formula_sum 'C9 H11 Cu N3 O3 S2'
_chemical_formula_weight 336.87
_chemical_name_systematic
;
catena-Poly[[(thiocyanato-\kN)copper(II)]-\m~3~-[2-(2-
pyridylmethylamino)ethanesulfonato-\k^5^N,N',O:O':O'']]
;
_space_group_IT_number 14
_symmetry_cell_setting monoclinic
_symmetry_space_group_name_Hall '-P 2yn'
_symmetry_space_group_name_H-M 'P 1 21/n 1'
_atom_sites_solution_hydrogens geom
_atom_sites_solution_primary direct
_atom_sites_solution_secondary difmap
_audit_creation_method SHELXL97
_cell_angle_alpha 90.00
_cell_angle_beta 95.9700(10)
_cell_angle_gamma 90.00
_cell_formula_units_Z 4
_cell_length_a 7.2245(9)
_cell_length_b 11.4470(14)
_cell_length_c 15.5537(19)
_cell_measurement_reflns_used 5010
_cell_measurement_temperature 291(2)
_cell_measurement_theta_max 28.24
_cell_measurement_theta_min 2.63
_cell_volume 1279.3(3)
_computing_cell_refinement APEX2
_computing_data_collection 'APEX2 (Bruker, 2004)'
_computing_data_reduction 'SAINT (Bruker, 2004)'
_computing_molecular_graphics 'SHELXTL (Bruker, 2004)'
_computing_publication_material SHELXTL
_computing_structure_refinement 'SHELXL97 (Sheldrick, 1997)'
_computing_structure_solution 'SHELXS97 (Sheldrick, 1997)'
_diffrn_ambient_temperature 291(2)
_diffrn_measured_fraction_theta_full 0.993
_diffrn_measured_fraction_theta_max 0.993
_diffrn_measurement_device_type 'Bruker APEXII CCD area-detector'
_diffrn_measurement_method '\f and \w'
_diffrn_radiation_monochromator graphite
_diffrn_radiation_source 'fine-focus sealed tube'
_diffrn_radiation_type MoK\a
_diffrn_radiation_wavelength 0.71073
_diffrn_reflns_av_R_equivalents 0.0231
_diffrn_reflns_av_sigmaI/netI 0.0212
_diffrn_reflns_limit_h_max 9
_diffrn_reflns_limit_h_min -9
_diffrn_reflns_limit_k_max 14
_diffrn_reflns_limit_k_min -14
_diffrn_reflns_limit_l_max 20
_diffrn_reflns_limit_l_min -20
_diffrn_reflns_number 10694
_diffrn_reflns_theta_full 27.50
_diffrn_reflns_theta_max 27.50
_diffrn_reflns_theta_min 2.63
_diffrn_standards_number 0
_exptl_absorpt_coefficient_mu 2.036
_exptl_absorpt_correction_T_max 0.7196
_exptl_absorpt_correction_T_min 0.6311
_exptl_absorpt_correction_type multi-scan
_exptl_absorpt_process_details '(SADABS; Sheldrick, 1996)'
_exptl_crystal_colour green
_exptl_crystal_density_diffrn 1.749
_exptl_crystal_density_method 'not measured'
_exptl_crystal_description block
_exptl_crystal_F_000 684
_exptl_crystal_size_max 0.25
_exptl_crystal_size_mid 0.20
_exptl_crystal_size_min 0.17
_refine_diff_density_max 1.013
_refine_diff_density_min -0.770
_refine_ls_extinction_method none
_refine_ls_goodness_of_fit_ref 1.041
_refine_ls_hydrogen_treatment mixed
_refine_ls_matrix_type full
_refine_ls_number_parameters 167
_refine_ls_number_reflns 2923
_refine_ls_number_restraints 0
_refine_ls_restrained_S_all 1.041
_refine_ls_R_factor_all 0.0364
_refine_ls_R_factor_gt 0.0301
_refine_ls_shift/su_max 0.002
_refine_ls_shift/su_mean 0.0015
_refine_ls_structure_factor_coef Fsqd
_refine_ls_weighting_details 'calc w = 1/[\s^2^(Fo^2^)+(0.0345P)^2^+1.2013P] where P=(Fo^2^+2Fc^2^)/3'
_refine_ls_weighting_scheme calc
_refine_ls_wR_factor_gt 0.0738
_refine_ls_wR_factor_ref 0.0771
_reflns_number_gt 2541
_reflns_number_total 2923
_reflns_threshold_expression I>2\s(I)
_cod_data_source_file kp2075.cif
_cod_data_source_block I
_cod_depositor_comments
;
The following automatic conversions were performed:
'_symmetry_cell_setting' value 'Monoclinic' changed to 'monoclinic'
according to '/home/saulius/struct/CIF-dictionaries/cif_core.dic'
dictionary named 'cif_core.dic' version 2.4.1 from 2010-06-29.

Automatic conversion script
Id: cif_fix_enum 1527 2010-12-29 10:47:43Z saulius 

The following automatic conversions were performed:

'_symmetry_cell_setting' value 'Monoclinic' changed to 'monoclinic'
according to /home/saulius/struct/CIF-dictionaries/cif_core.dic
dictionary named 'cif_core.dic' version 2.4.1 from 2010-06-29.

Automatic conversion script
Id: cif_fix_values 1715 2011-07-08 13:25:40Z adriana 
;
_cod_original_sg_symbol_H-M 'P 21/n'
_cod_database_code 2212271
_cod_database_fobs_code 2212271

loop_
_symmetry_equiv_pos_as_xyz
'x, y, z'
'-x+1/2, y+1/2, -z+1/2'
'-x, -y, -z'
'x-1/2, -y-1/2, z-1/2'

loop_
_atom_site_type_symbol
_atom_site_label
_atom_site_fract_x
_atom_site_fract_y
_atom_site_fract_z
_atom_site_U_iso_or_equiv
_atom_site_adp_type
_atom_site_calc_flag
_atom_site_refinement_flags
_atom_site_occupancy
Cu Cu1 0.24863(4) 0.32837(2) 1.011898(17) 0.02629(10) Uani d . 1
S S1 0.26736(7) 0.60645(5) 0.98655(4) 0.02434(13) Uani d . 1
S S2 0.08971(13) 0.27928(13) 1.28808(6) 0.0811(4) Uani d . 1
O O1 0.0884(2) 0.66018(16) 0.99373(13) 0.0388(4) Uani d . 1
O O2 0.2913(2) 0.49814(14) 1.03817(10) 0.0310(4) Uani d . 1
O O3 0.4229(2) 0.68607(14) 1.00680(11) 0.0330(4) Uani d . 1
N N1 0.2239(3) 0.16010(17) 0.97528(14) 0.0312(4) Uani d . 1
N N2 0.2131(3) 0.35288(16) 0.88239(13) 0.0275(4) Uani d . 1
N N3 0.2595(3) 0.2965(2) 1.13597(14) 0.0412(5) Uani d . 1
C C1 0.1494(3) 0.1447(2) 0.89369(17) 0.0341(5) Uani d . 1
C C2 0.1160(4) 0.0330(2) 0.8591(2) 0.0498(7) Uani d . 1
H H2 0.0622 0.0235 0.8026 0.060 Uiso calc R 1
C C3 0.1639(5) -0.0623(2) 0.9101(2) 0.0573(9) Uani d . 1
H H3 0.1423 -0.1373 0.8883 0.069 Uiso calc R 1
C C4 0.2441(4) -0.0468(3) 0.9936(2) 0.0530(8) Uani d . 1
H H4 0.2790 -0.1108 1.0284 0.064 Uiso calc R 1
C C5 0.2718(4) 0.0658(2) 1.0246(2) 0.0416(6) Uani d . 1
H H5 0.3249 0.0768 1.0811 0.050 Uiso calc R 1
C C6 0.0995(4) 0.2546(2) 0.84399(16) 0.0354(5) Uani d . 1
H H6A 0.1221 0.2444 0.7841 0.043 Uiso calc R 1
H H6B -0.0316 0.2717 0.8457 0.043 Uiso calc R 1
C C7 0.1392(3) 0.4665(2) 0.84818(15) 0.0306(5) Uani d . 1
H H7A 0.0195 0.4815 0.8691 0.037 Uiso calc R 1
H H7B 0.1210 0.4634 0.7855 0.037 Uiso calc R 1
C C8 0.1868(4) 0.2886(3) 1.19814(17) 0.0409(6) Uani d . 1
C C9 0.2733(3) 0.5653(2) 0.87656(15) 0.0312(5) Uani d . 1
H H9A 0.2429 0.6328 0.8401 0.037 Uiso calc R 1
H H9B 0.3987 0.5411 0.8680 0.037 Uiso calc R 1
H H2N 0.325(4) 0.345(2) 0.8687(18) 0.035(7) Uiso d . 1

loop_
_atom_site_aniso_label
_atom_site_aniso_U_11
_atom_site_aniso_U_22
_atom_site_aniso_U_33
_atom_site_aniso_U_12
_atom_site_aniso_U_13
_atom_site_aniso_U_23
Cu1 0.02701(16) 0.02252(15) 0.02914(16) -0.00019(10) 0.00193(10) 0.00208(10)
S1 0.0183(2) 0.0219(3) 0.0331(3) 0.00058(18) 0.0039(2) -0.0008(2)
S2 0.0488(5) 0.1521(11) 0.0436(5) -0.0113(6) 0.0111(4) 0.0218(6)
O1 0.0214(8) 0.0380(10) 0.0574(12) 0.0045(7) 0.0061(8) -0.0040(8)
O2 0.0402(9) 0.0237(8) 0.0287(8) 0.0008(7) 0.0007(7) -0.0005(6)
O3 0.0228(8) 0.0294(9) 0.0473(10) -0.0042(6) 0.0059(7) -0.0063(7)
N1 0.0231(9) 0.0242(10) 0.0473(12) -0.0010(7) 0.0080(8) 0.0005(8)
N2 0.0241(10) 0.0265(10) 0.0323(10) -0.0011(7) 0.0045(8) -0.0025(7)
N3 0.0467(13) 0.0413(12) 0.0356(12) -0.0004(10) 0.0051(10) 0.0098(9)
C1 0.0291(12) 0.0290(12) 0.0462(15) -0.0042(9) 0.0126(10) -0.0067(10)
C2 0.0562(18) 0.0351(15) 0.0607(19) -0.0101(12) 0.0192(14) -0.0154(13)
C3 0.063(2) 0.0257(14) 0.088(3) -0.0072(13) 0.0294(18) -0.0116(14)
C4 0.0468(17) 0.0255(13) 0.090(3) 0.0055(11) 0.0201(16) 0.0084(14)
C5 0.0330(13) 0.0307(13) 0.0613(17) 0.0039(10) 0.0058(12) 0.0070(12)
C6 0.0368(13) 0.0352(13) 0.0337(13) -0.0057(10) 0.0010(10) -0.0087(10)
C7 0.0316(12) 0.0308(12) 0.0285(11) -0.0009(9) -0.0016(9) 0.0008(9)
C8 0.0322(13) 0.0531(16) 0.0358(14) -0.0032(11) -0.0042(10) 0.0102(12)
C9 0.0333(12) 0.0311(12) 0.0295(11) -0.0026(9) 0.0042(9) 0.0040(9)

loop_
_atom_type_symbol
_atom_type_description
_atom_type_scat_dispersion_real
_atom_type_scat_dispersion_imag
_atom_type_scat_source
C C 0.0033 0.0016 'International Tables Vol C Tables 4.2.6.8 and 6.1.1.4'
H H 0.0000 0.0000 'International Tables Vol C Tables 4.2.6.8 and 6.1.1.4'
N N 0.0061 0.0033 'International Tables Vol C Tables 4.2.6.8 and 6.1.1.4'
O O 0.0106 0.0060 'International Tables Vol C Tables 4.2.6.8 and 6.1.1.4'
S S 0.1246 0.1234 'International Tables Vol C Tables 4.2.6.8 and 6.1.1.4'
Cu Cu 0.3201 1.2651 'International Tables Vol C Tables 4.2.6.8 and 6.1.1.4'

loop_
_geom_angle_atom_site_label_1
_geom_angle_atom_site_label_2
_geom_angle_atom_site_label_3
_geom_angle_site_symmetry_1
_geom_angle_site_symmetry_3
_geom_angle
_geom_angle_publ_flag
N3 Cu1 O2 . . 89.43(8) yes
N3 Cu1 N1 . . 95.39(9) yes
O2 Cu1 N1 . . 173.79(7) yes
N3 Cu1 N2 . . 174.33(9) yes
O2 Cu1 N2 . . 93.98(7) yes
N1 Cu1 N2 . . 81.52(8) yes
N3 Cu1 O3 . 3_667 99.57(8) yes
O2 Cu1 O3 . 3_667 87.63(6) ?
N1 Cu1 O3 . 3_667 87.71(7) ?
N2 Cu1 O3 . 3_667 85.10(7) yes
N3 Cu1 O1 . 3_567 89.01(8) yes
O2 Cu1 O1 . 3_567 95.02(7) ?
N1 Cu1 O1 . 3_567 88.98(7) ?
N2 Cu1 O1 . 3_567 86.19(7) yes
O3 Cu1 O1 3_667 3_567 171.06(6) yes
O1 S1 O3 . . 113.16(11) ?
O1 S1 O2 . . 111.72(11) ?
O3 S1 O2 . . 111.32(10) ?
O1 S1 C9 . . 107.33(11) ?
O3 S1 C9 . . 106.18(11) ?
O2 S1 C9 . . 106.68(10) ?
S1 O1 Cu1 . 3_567 156.95(11) ?
S1 O2 Cu1 . . 134.13(10) ?
S1 O3 Cu1 . 3_667 132.39(10) ?
C1 N1 C5 . . 119.2(2) ?
C1 N1 Cu1 . . 114.22(16) ?
C5 N1 Cu1 . . 126.52(19) ?
C6 N2 C7 . . 110.97(18) ?
C6 N2 Cu1 . . 107.69(14) ?
C7 N2 Cu1 . . 118.83(14) ?
C6 N2 H2N . . 108.6(19) ?
C7 N2 H2N . . 108.1(19) ?
Cu1 N2 H2N . . 102.0(19) ?
C8 N3 Cu1 . . 150.2(2) ?
N1 C1 C2 . . 121.5(3) ?
N1 C1 C6 . . 115.4(2) ?
C2 C1 C6 . . 123.1(3) ?
C3 C2 C1 . . 118.8(3) ?
C3 C2 H2 . . 120.6 ?
C1 C2 H2 . . 120.6 ?
C2 C3 C4 . . 119.9(3) ?
C2 C3 H3 . . 120.0 ?
C4 C3 H3 . . 120.0 ?
C3 C4 C5 . . 118.7(3) ?
C3 C4 H4 . . 120.6 ?
C5 C4 H4 . . 120.6 ?
N1 C5 C4 . . 121.8(3) ?
N1 C5 H5 . . 119.1 ?
C4 C5 H5 . . 119.1 ?
N2 C6 C1 . . 109.6(2) ?
N2 C6 H6A . . 109.7 ?
C1 C6 H6A . . 109.7 ?
N2 C6 H6B . . 109.7 ?
C1 C6 H6B . . 109.7 ?
H6A C6 H6B . . 108.2 ?
N2 C7 C9 . . 110.65(18) ?
N2 C7 H7A . . 109.5 ?
C9 C7 H7A . . 109.5 ?
N2 C7 H7B . . 109.5 ?
C9 C7 H7B . . 109.5 ?
H7A C7 H7B . . 108.1 ?
N3 C8 S2 . . 178.1(3) ?
C7 C9 S1 . . 113.39(16) ?
C7 C9 H9A . . 108.9 ?
S1 C9 H9A . . 108.9 ?
C7 C9 H9B . . 108.9 ?
S1 C9 H9B . . 108.9 ?
H9A C9 H9B . . 107.7 ?

loop_
_geom_bond_atom_site_label_1
_geom_bond_atom_site_label_2
_geom_bond_site_symmetry_2
_geom_bond_distance
_geom_bond_publ_flag
Cu1 N3 . 1.958(2) yes
Cu1 O2 . 2.0032(16) yes
Cu1 N1 . 2.011(2) yes
Cu1 N2 . 2.024(2) yes
Cu1 O3 3_667 2.4260(16) yes
Cu1 O1 3_567 2.4306(17) yes
S1 O1 . 1.4468(17) ?
S1 O3 . 1.4558(16) ?
S1 O2 . 1.4775(17) ?
S1 C9 . 1.779(2) ?
S2 C8 . 1.632(3) ?
O1 Cu1 3_567 2.4306(16) ?
O3 Cu1 3_667 2.4260(16) ?
N1 C1 . 1.338(3) ?
N1 C5 . 1.348(3) ?
N2 C6 . 1.481(3) ?
N2 C7 . 1.484(3) ?
N2 H2N . 0.86(3) ?
N3 C8 . 1.151(3) ?
C1 C2 . 1.398(3) ?
C1 C6 . 1.502(4) ?
C2 C3 . 1.371(5) ?
C2 H2 . 0.9300 ?
C3 C4 . 1.377(5) ?
C3 H3 . 0.9300 ?
C4 C5 . 1.384(4) ?
C4 H4 . 0.9300 ?
C5 H5 . 0.9300 ?
C6 H6A . 0.9700 ?
C6 H6B . 0.9700 ?
C7 C9 . 1.524(3) ?
C7 H7A . 0.9700 ?
C7 H7B . 0.9700 ?
C9 H9A . 0.9700 ?
C9 H9B . 0.9700 ?

loop_
_geom_hbond_atom_site_label_D
_geom_hbond_atom_site_label_H
_geom_hbond_atom_site_label_A
_geom_hbond_site_symmetry_A
_geom_hbond_distance_DH
_geom_hbond_distance_HA
_geom_hbond_distance_DA
_geom_hbond_angle_DHA
_geom_hbond_publ_flag
N2 H2N O3 3_667 0.86(3) 2.54(3) 3.024(3) 116(2) yes
N2 H2N S2 4_665 0.86(3) 2.79(3) 3.560(2) 150(2) yes

loop_
_geom_torsion_atom_site_label_1
_geom_torsion_atom_site_label_2
_geom_torsion_atom_site_label_3
_geom_torsion_atom_site_label_4
_geom_torsion_site_symmetry_1
_geom_torsion_site_symmetry_4
_geom_torsion
O3 S1 O1 Cu1 . 3_567 179.7(3)
O2 S1 O1 Cu1 . 3_567 -53.7(3)
C9 S1 O1 Cu1 . 3_567 62.9(3)
O1 S1 O2 Cu1 . . 94.35(16)
O3 S1 O2 Cu1 . . -138.07(14)
C9 S1 O2 Cu1 . . -22.65(17)
N3 Cu1 O2 S1 . . -163.86(16)
N2 Cu1 O2 S1 . . 11.61(15)
O3 Cu1 O2 S1 3_667 . 96.54(15)
O1 Cu1 O2 S1 3_567 . -74.91(15)
O1 S1 O3 Cu1 . 3_667 -168.86(13)
O2 S1 O3 Cu1 . 3_667 64.35(16)
C9 S1 O3 Cu1 . 3_667 -51.38(16)
N3 Cu1 N1 C1 . . 158.20(17)
N2 Cu1 N1 C1 . . -17.01(16)
O3 Cu1 N1 C1 3_667 . -102.40(16)
O1 Cu1 N1 C1 3_567 . 69.29(16)
N3 Cu1 N1 C5 . . -20.8(2)
N2 Cu1 N1 C5 . . 164.0(2)
O3 Cu1 N1 C5 3_667 . 78.6(2)
O1 Cu1 N1 C5 3_567 . -109.7(2)
O2 Cu1 N2 C6 . . -155.54(15)
N1 Cu1 N2 C6 . . 28.77(15)
O3 Cu1 N2 C6 3_667 . 117.18(15)
O1 Cu1 N2 C6 3_567 . -60.77(15)
O2 Cu1 N2 C7 . . -28.36(16)
N1 Cu1 N2 C7 . . 155.96(17)
O3 Cu1 N2 C7 3_667 . -115.63(16)
O1 Cu1 N2 C7 3_567 . 66.42(16)
O2 Cu1 N3 C8 . . 88.5(5)
N1 Cu1 N3 C8 . . -95.4(5)
O3 Cu1 N3 C8 3_667 . 176.0(5)
O1 Cu1 N3 C8 3_567 . -6.5(5)
C5 N1 C1 C2 . . 1.6(4)
Cu1 N1 C1 C2 . . -177.5(2)
C5 N1 C1 C6 . . 179.6(2)
Cu1 N1 C1 C6 . . 0.6(3)
N1 C1 C2 C3 . . -1.1(4)
C6 C1 C2 C3 . . -179.0(3)
C1 C2 C3 C4 . . -0.3(5)
C2 C3 C4 C5 . . 1.0(5)
C1 N1 C5 C4 . . -0.8(4)
Cu1 N1 C5 C4 . . 178.2(2)
C3 C4 C5 N1 . . -0.6(4)
C7 N2 C6 C1 . . -167.23(19)
Cu1 N2 C6 C1 . . -35.6(2)
N1 C1 C6 N2 . . 23.8(3)
C2 C1 C6 N2 . . -158.2(2)
C6 N2 C7 C9 . . -170.94(19)
Cu1 N2 C7 C9 . . 63.4(2)
N2 C7 C9 S1 . . -75.9(2)
O1 S1 C9 C7 . . -68.10(19)
O3 S1 C9 C7 . . 170.60(16)
O2 S1 C9 C7 . . 51.78(19)
